data_4025961
loop_
_publ_author_name
'Kenta Kokado'
'Yoshiki Chujo'

_publ_contact_author_address
;
Department of Polymer Chemistry, Graduate School of Engineering,
Kyoto University,
;
_publ_contact_author_email ' chujo_at_chujo.synchem.kyoto-u.ac.jp '
_publ_contact_author_fax ' +81-75-383-2607 '
_publ_contact_author_name ' Yoshiki Chujo '
_publ_contact_author_phone ' +81-75-383-2604 '
_publ_section_title
;
 Multicolor Tuning of Aggregation-Induced Emission through Substituent
 Variation of Diphenyl-o-carborane
;
_journal_name_full 'Journal of Organic Chemistry'
_journal_page_first 316
_journal_page_last 319
_journal_paper_doi 10.1021/jo101999b
_journal_volume 76
_journal_year 2011
_chemical_formula_sum 'C35 H28 B10 F12 O'
_chemical_formula_weight 800.67
_chemical_name_systematic
; 
 ? 
;
_space_group_IT_number 2
_symmetry_cell_setting triclinic
_symmetry_space_group_name_Hall '-P 1'
_symmetry_space_group_name_H-M 'P -1'
_atom_sites_solution_hydrogens geom
_atom_sites_solution_primary direct
_atom_sites_solution_secondary difmap
_audit_creation_method SHELXL-97
_cell_angle_alpha 102.296(4)
_cell_angle_beta 91.591(4)
_cell_angle_gamma 93.968(4)
_cell_formula_units_Z 2
_cell_length_a 11.2296(14)
_cell_length_b 11.7774(17)
_cell_length_c 14.126(2)
_cell_measurement_temperature 93(2)
_cell_volume 1819.3(4)
_computing_cell_refinement PROCESS-AUTO
_computing_data_collection PROCESS-AUTO
_computing_data_reduction 'Yadokari-XG (Wakita, 2000)'
_computing_molecular_graphics 'Yadokari-XG (Wakita, 2000)'
_computing_publication_material 'Yadokari-XG (Wakita, 2000)'
_computing_structure_refinement 'SHELXL-97 (Sheldrick, 1997)'
_computing_structure_solution 'SHELXS-97 (Sheldrick, 1990)'
_diffrn_ambient_temperature 93(2)
_diffrn_measured_fraction_theta_full 0.918
_diffrn_measured_fraction_theta_max 0.918
_diffrn_radiation_monochromator graphite
_diffrn_radiation_source 'fine-focus sealed tube'
_diffrn_radiation_type MoK\a
_diffrn_radiation_wavelength 0.71075
_diffrn_reflns_av_R_equivalents 0.0628
_diffrn_reflns_av_sigmaI/netI 0.0889
_diffrn_reflns_limit_h_max 14
_diffrn_reflns_limit_h_min -14
_diffrn_reflns_limit_k_max 15
_diffrn_reflns_limit_k_min -15
_diffrn_reflns_limit_l_max 17
_diffrn_reflns_limit_l_min -17
_diffrn_reflns_number 15636
_diffrn_reflns_theta_full 27.46
_diffrn_reflns_theta_max 27.46
_diffrn_reflns_theta_min 3.01
_exptl_absorpt_coefficient_mu 0.125
_exptl_absorpt_correction_T_max 0.9635
_exptl_absorpt_correction_T_min 0.9288
_exptl_absorpt_correction_type multi-scan
_exptl_absorpt_process_details
;
    Higashi, T. (1995). Program for Absorption Correction.
    Rigaku Corporation, Tokyo, Japan.
;
_exptl_crystal_density_diffrn 1.462
_exptl_crystal_F_000 808
_exptl_crystal_size_max 0.60
_exptl_crystal_size_mid 0.40
_exptl_crystal_size_min 0.30
_refine_diff_density_max 0.843
_refine_diff_density_min -0.494
_refine_diff_density_rms 0.075
_refine_ls_extinction_method none
_refine_ls_goodness_of_fit_ref 1.059
_refine_ls_hydrogen_treatment refall
_refine_ls_matrix_type full
_refine_ls_number_parameters 549
_refine_ls_number_reflns 7647
_refine_ls_number_restraints 0
_refine_ls_restrained_S_all 1.059
_refine_ls_R_factor_all 0.1346
_refine_ls_R_factor_gt 0.0865
_refine_ls_shift/su_max 0.001
_refine_ls_shift/su_mean 0.000
_refine_ls_structure_factor_coef Fsqd
_refine_ls_weighting_details 'calc w=1/[\s^2^(Fo^2^)+(0.0752P)^2^+2.7355P] where P=(Fo^2^+2Fc^2^)/3'
_refine_ls_weighting_scheme calc
_refine_ls_wR_factor_gt 0.1879
_refine_ls_wR_factor_ref 0.2208
_reflns_number_gt 4708
_reflns_number_total 7647
_reflns_threshold_expression >2\s(I)
_cod_data_source_file jo101999b_si_002.cif
_cod_data_source_block cf2
_cod_original_cell_volume 1819.2(4)
_cod_original_sg_symbol_Hall -p_1
_cod_database_code 4025961

loop_
_symmetry_equiv_pos_as_xyz
'x, y, z'
'-x, -y, -z'

loop_
_atom_site_label
_atom_site_type_symbol
_atom_site_fract_x
_atom_site_fract_y
_atom_site_fract_z
_atom_site_U_iso_or_equiv
_atom_site_adp_type
_atom_site_occupancy
_atom_site_symmetry_multiplicity
_atom_site_calc_flag
_atom_site_refinement_flags
C1 C 1.0949(3) -0.3205(3) 0.2900(2) 0.0198(7) Uani 1 1 d .
C2 C 1.0521(3) -0.2045(3) 0.3757(2) 0.0220(7) Uani 1 1 d .
C3 C 1.0297(3) -0.3475(3) 0.1930(2) 0.0205(7) Uani 1 1 d .
C4 C 1.0705(3) -0.2968(3) 0.1177(3) 0.0288(8) Uani 1 1 d .
H1 H 1.1443 -0.2504 0.1263 0.035 Uiso 1 1 calc R
C5 C 1.0049(3) -0.3135(3) 0.0309(3) 0.0312(8) Uani 1 1 d .
H2 H 1.0339 -0.2782 -0.0193 0.037 Uiso 1 1 calc R
C6 C 0.8968(3) -0.3815(3) 0.0165(2) 0.0218(7) Uani 1 1 d .
C7 C 0.8596(3) -0.4382(3) 0.0893(3) 0.0304(8) Uani 1 1 d .
H3 H 0.7884 -0.4884 0.0794 0.037 Uiso 1 1 calc R
C8 C 0.9261(3) -0.4215(3) 0.1755(3) 0.0285(8) Uani 1 1 d .
H4 H 0.9003 -0.4615 0.2239 0.034 Uiso 1 1 calc R
C9 C 0.9517(3) -0.1389(3) 0.3451(2) 0.0226(7) Uani 1 1 d .
C10 C 0.8326(3) -0.1779(3) 0.3512(3) 0.0266(8) Uani 1 1 d .
H5 H 0.8139 -0.2433 0.3790 0.032 Uiso 1 1 calc R
C11 C 0.7414(3) -0.1220(3) 0.3169(3) 0.0304(8) Uani 1 1 d .
H6 H 0.6606 -0.1496 0.3211 0.036 Uiso 1 1 calc R
C12 C 0.7669(3) -0.0262(3) 0.2766(3) 0.0281(8) Uani 1 1 d .
C13 C 0.8862(3) 0.0167(3) 0.2746(3) 0.0339(9) Uani 1 1 d .
H7 H 0.9048 0.0843 0.2497 0.041 Uiso 1 1 calc R
C14 C 0.9768(3) -0.0396(3) 0.3089(3) 0.0310(8) Uani 1 1 d .
H8 H 1.0574 -0.0098 0.3077 0.037 Uiso 1 1 calc R
C15 C 0.8218(3) -0.3878(3) -0.0693(3) 0.0262(8) Uani 1 1 d .
C16 C 0.7548(3) -0.3842(3) -0.1362(3) 0.0256(8) Uani 1 1 d .
C17 C 0.6727(3) -0.3720(3) -0.2127(2) 0.0235(7) Uani 1 1 d .
C18 C 0.7027(3) -0.2965(3) -0.2734(3) 0.0256(8) Uani 1 1 d .
H9 H 0.7791 -0.2549 -0.2661 0.031 Uiso 1 1 calc R
C19 C 0.6209(3) -0.2820(3) -0.3449(2) 0.0245(8) Uani 1 1 d .
C20 C 0.5097(3) -0.3440(3) -0.3585(3) 0.0258(8) Uani 1 1 d .
H10 H 0.4545 -0.3346 -0.4079 0.031 Uiso 1 1 calc R
C21 C 0.4809(3) -0.4199(3) -0.2984(3) 0.0291(8) Uani 1 1 d .
C22 C 0.5607(3) -0.4345(3) -0.2257(2) 0.0246(7) Uani 1 1 d .
H11 H 0.5393 -0.4867 -0.1851 0.029 Uiso 1 1 calc R
C23 C 0.6533(3) -0.1957(4) -0.4061(3) 0.0373(10) Uani 1 1 d .
C24 C 0.3595(4) -0.4848(4) -0.3101(3) 0.0465(12) Uani 1 1 d .
C25 C 0.6733(3) 0.0269(3) 0.2330(3) 0.0294(8) Uani 1 1 d .
C26 C 0.5977(3) 0.0642(3) 0.1896(3) 0.0271(8) Uani 1 1 d .
C27 C 0.5125(3) 0.1015(3) 0.1267(3) 0.0246(8) Uani 1 1 d .
C28 C 0.3936(3) 0.0545(3) 0.1175(2) 0.0242(7) Uani 1 1 d .
H12 H 0.3671 0.0021 0.1566 0.029 Uiso 1 1 calc R
C29 C 0.3143(3) 0.0848(3) 0.0510(3) 0.0234(7) Uani 1 1 d .
C30 C 0.3512(3) 0.1613(3) -0.0067(2) 0.0232(7) Uani 1 1 d .
H13 H 0.2970 0.1808 -0.0525 0.028 Uiso 1 1 calc R
C31 C 0.4689(3) 0.2087(3) 0.0038(3) 0.0257(8) Uani 1 1 d .
C32 C 0.5489(3) 0.1802(3) 0.0701(3) 0.0270(8) Uani 1 1 d .
H14 H 0.6287 0.2143 0.0769 0.032 Uiso 1 1 calc R
C33 C 0.1889(3) 0.0316(3) 0.0419(3) 0.0333(9) Uani 1 1 d .
C34 C 0.5116(3) 0.2889(3) -0.0584(3) 0.0368(9) Uani 1 1 d .
B1 B 1.1868(3) -0.1917(3) 0.3206(3) 0.0231(8) Uani 1 1 d .
H15 H 1.193(3) -0.137(3) 0.271(3) 0.028(10) Uiso 1 1 d .
B2 B 1.0181(3) -0.3451(3) 0.3901(3) 0.0215(8) Uani 1 1 d .
H16 H 0.927(3) -0.381(3) 0.378(2) 0.020(9) Uiso 1 1 d .
F1 F 0.7675(2) -0.1875(3) -0.4224(2) 0.0794(13) Uani 0.961(6) 1 d P
F2 F 0.6284(4) -0.0897(3) -0.3639(3) 0.1118(18) Uani 0.961(6) 1 d P
F3 F 0.5968(3) -0.2181(3) -0.4907(2) 0.0814(14) Uani 0.961(6) 1 d P
F4 F 0.3502(2) -0.5719(2) -0.2667(2) 0.0605(10) Uani 0.958(6) 1 d P
F5 F 0.3225(3) -0.5209(3) -0.4000(2) 0.0912(15) Uani 0.958(6) 1 d P
F6 F 0.2754(3) -0.4131(3) -0.2721(4) 0.1075(17) Uani 0.958(6) 1 d P
F7 F 0.5686(4) 0.2343(3) -0.1322(3) 0.132(2) Uani 1.000(7) 1 d .
F8 F 0.4290(3) 0.3369(4) -0.0971(3) 0.1098(18) Uani 1.000(7) 1 d .
F9 F 0.5881(4) 0.3726(3) -0.0162(3) 0.124(2) Uani 1.000(7) 1 d .
F10 F 0.1351(2) 0.0523(3) 0.1254(2) 0.0826(11) Uani 1 1 d .
F11 F 0.1828(2) -0.0830(2) 0.0121(3) 0.0706(9) Uani 1 1 d .
F12 F 0.1202(2) 0.0694(3) -0.0205(2) 0.0648(9) Uani 1 1 d .
B3 B 1.2455(3) -0.3301(3) 0.3041(3) 0.0226(8) Uani 1 1 d .
H17 H 1.291(3) -0.358(3) 0.237(3) 0.033(10) Uiso 1 1 d .
B4 B 1.1408(3) -0.4256(3) 0.3470(3) 0.0214(8) Uani 1 1 d .
H18 H 1.116(3) -0.512(3) 0.313(3) 0.028(9) Uiso 1 1 d .
B5 B 1.0689(4) -0.2314(4) 0.4898(3) 0.0254(9) Uani 1 1 d .
H19 H 1.006(3) -0.192(3) 0.547(3) 0.030(10) Uiso 1 1 d .
B6 B 1.1730(3) -0.1362(4) 0.4466(3) 0.0262(9) Uani 1 1 d .
H20 H 1.175(3) -0.045(3) 0.468(3) 0.028(9) Uiso 1 1 d .
B7 B 1.2977(4) -0.2152(4) 0.4033(3) 0.0269(9) Uani 1 1 d .
H21 H 1.387(3) -0.166(3) 0.406(3) 0.038(11) Uiso 1 1 d .
B8 B 1.1272(3) -0.3711(4) 0.4734(3) 0.0254(9) Uani 1 1 d .
H22 H 1.104(3) -0.429(3) 0.522(2) 0.024(9) Uiso 1 1 d .
B9 B 1.2687(3) -0.3613(4) 0.4201(3) 0.0252(9) Uani 1 1 d .
H23 H 1.341(3) -0.412(3) 0.434(2) 0.024(9) Uiso 1 1 d .
B10 B 1.2245(4) -0.2418(4) 0.5088(3) 0.0270(9) Uani 1 1 d .
H24 H 1.269(3) -0.217(3) 0.575(3) 0.026(9) Uiso 1 1 d .

loop_
_atom_site_aniso_label
_atom_site_aniso_U_11
_atom_site_aniso_U_22
_atom_site_aniso_U_33
_atom_site_aniso_U_23
_atom_site_aniso_U_13
_atom_site_aniso_U_12
C1 0.0189(17) 0.0195(17) 0.0215(18) 0.0057(13) -0.0026(13) 0.0020(12)
C2 0.0232(18) 0.0228(18) 0.0192(18) 0.0022(14) -0.0028(13) 0.0044(13)
C3 0.0226(17) 0.0181(17) 0.0204(18) 0.0022(13) -0.0004(13) 0.0063(12)
C4 0.0262(19) 0.034(2) 0.026(2) 0.0097(16) -0.0071(15) -0.0068(15)
C5 0.038(2) 0.032(2) 0.026(2) 0.0123(16) -0.0031(16) -0.0027(16)
C6 0.0255(18) 0.0216(17) 0.0162(17) -0.0022(13) -0.0038(13) 0.0094(13)
C7 0.0252(19) 0.037(2) 0.027(2) 0.0063(16) -0.0023(15) -0.0051(15)
C8 0.029(2) 0.033(2) 0.025(2) 0.0106(15) -0.0016(15) -0.0036(15)
C9 0.0241(18) 0.0230(18) 0.0199(18) 0.0017(13) -0.0048(14) 0.0071(13)
C10 0.0234(19) 0.0252(19) 0.032(2) 0.0081(15) 0.0001(15) 0.0046(14)
C11 0.0213(19) 0.033(2) 0.037(2) 0.0055(17) -0.0013(15) 0.0072(14)
C12 0.027(2) 0.030(2) 0.025(2) -0.0015(15) -0.0066(15) 0.0128(14)
C13 0.032(2) 0.031(2) 0.043(2) 0.0156(18) -0.0005(17) 0.0080(15)
C14 0.0259(19) 0.030(2) 0.038(2) 0.0084(17) -0.0004(16) 0.0046(14)
C15 0.0284(19) 0.0233(18) 0.027(2) 0.0027(15) -0.0026(15) 0.0104(14)
C16 0.0259(19) 0.0251(19) 0.025(2) 0.0021(15) -0.0016(15) 0.0078(14)
C17 0.0242(18) 0.0240(18) 0.0210(19) 0.0003(14) -0.0043(14) 0.0090(13)
C18 0.0220(18) 0.0266(19) 0.027(2) 0.0032(15) -0.0024(14) 0.0034(13)
C19 0.0241(18) 0.0289(19) 0.0217(19) 0.0074(14) 0.0008(14) 0.0036(14)
C20 0.0231(18) 0.032(2) 0.025(2) 0.0106(15) -0.0070(14) 0.0045(14)
C21 0.0233(19) 0.031(2) 0.035(2) 0.0114(16) -0.0041(15) 0.0021(14)
C22 0.0290(19) 0.0236(18) 0.0228(19) 0.0082(14) 0.0005(14) 0.0042(14)
C23 0.031(2) 0.044(3) 0.042(3) 0.021(2) -0.0024(18) 0.0019(17)
C24 0.038(2) 0.052(3) 0.057(3) 0.034(2) -0.013(2) -0.010(2)
C25 0.030(2) 0.030(2) 0.026(2) 0.0009(16) -0.0028(15) 0.0095(15)
C26 0.031(2) 0.0255(19) 0.0237(19) -0.0005(15) 0.0005(15) 0.0107(14)
C27 0.0264(19) 0.0209(18) 0.026(2) 0.0008(14) -0.0015(14) 0.0106(13)
C28 0.031(2) 0.0226(18) 0.0215(19) 0.0074(14) 0.0051(14) 0.0097(14)
C29 0.0229(18) 0.0183(17) 0.028(2) 0.0004(14) 0.0026(14) 0.0060(13)
C30 0.0256(18) 0.0196(17) 0.0244(19) 0.0031(14) -0.0023(14) 0.0088(13)
C31 0.0300(19) 0.0203(18) 0.028(2) 0.0051(14) 0.0045(15) 0.0081(13)
C32 0.0214(18) 0.0250(19) 0.033(2) 0.0007(15) 0.0006(15) 0.0068(13)
C33 0.033(2) 0.032(2) 0.037(2) 0.0108(17) -0.0038(17) 0.0041(16)
C34 0.033(2) 0.034(2) 0.045(3) 0.0127(19) 0.0026(18) 0.0055(16)
B1 0.020(2) 0.021(2) 0.028(2) 0.0049(16) -0.0038(16) -0.0018(14)
B2 0.023(2) 0.024(2) 0.018(2) 0.0057(15) 0.0007(15) 0.0055(15)
F1 0.0314(16) 0.134(3) 0.101(3) 0.092(2) 0.0041(15) -0.0052(16)
F2 0.213(5) 0.042(2) 0.101(3) 0.044(2) 0.084(3) 0.034(2)
F3 0.070(2) 0.127(3) 0.062(2) 0.075(2) -0.0345(16) -0.0440(19)
F4 0.0464(16) 0.0643(19) 0.082(2) 0.0540(17) -0.0259(14) -0.0270(13)
F5 0.078(2) 0.127(3) 0.073(2) 0.061(2) -0.0498(19) -0.070(2)
F6 0.0312(17) 0.074(2) 0.228(5) 0.053(3) 0.029(2) 0.0031(15)
F7 0.224(5) 0.064(2) 0.130(4) 0.050(2) 0.129(4) 0.035(3)
F8 0.063(2) 0.149(4) 0.166(4) 0.140(3) 0.007(2) 0.013(2)
F9 0.165(4) 0.101(3) 0.111(3) 0.077(3) -0.068(3) -0.094(3)
F10 0.0379(16) 0.146(3) 0.0501(19) -0.0013(19) 0.0133(13) -0.0243(16)
F11 0.0383(15) 0.0316(15) 0.137(3) 0.0109(16) -0.0025(16) -0.0056(11)
F12 0.0308(14) 0.081(2) 0.094(2) 0.0542(17) -0.0250(14) -0.0124(12)
B3 0.020(2) 0.026(2) 0.024(2) 0.0093(16) 0.0020(16) 0.0047(15)
B4 0.021(2) 0.023(2) 0.022(2) 0.0094(16) 0.0030(15) 0.0058(14)
B5 0.029(2) 0.029(2) 0.019(2) 0.0055(16) -0.0010(16) 0.0076(16)
B6 0.025(2) 0.023(2) 0.030(2) 0.0053(17) -0.0061(17) 0.0033(15)
B7 0.028(2) 0.029(2) 0.025(2) 0.0073(17) -0.0039(17) 0.0076(16)
B8 0.026(2) 0.030(2) 0.022(2) 0.0082(17) -0.0022(16) 0.0057(16)
B9 0.024(2) 0.030(2) 0.024(2) 0.0090(17) -0.0025(16) 0.0080(16)
B10 0.024(2) 0.030(2) 0.025(2) 0.0012(17) -0.0072(17) 0.0061(16)

loop_
_atom_type_symbol
_atom_type_description
_atom_type_scat_dispersion_real
_atom_type_scat_dispersion_imag
_atom_type_scat_source
C C 0.0033 0.0016 'International Tables Vol C Tables 4.2.6.8 and 6.1.1.4'
H H 0.0000 0.0000 'International Tables Vol C Tables 4.2.6.8 and 6.1.1.4'
B B 0.0013 0.0007 'International Tables Vol C Tables 4.2.6.8 and 6.1.1.4'
F F 0.0171 0.0103 'International Tables Vol C Tables 4.2.6.8 and 6.1.1.4'
O O 0.0106 0.0060 'International Tables Vol C Tables 4.2.6.8 and 6.1.1.4'

loop_
_geom_angle_atom_site_label_1
_geom_angle_atom_site_label_2
_geom_angle_atom_site_label_3
_geom_angle
C3 C1 B3 123.0(3)
C3 C1 B4 123.3(3)
B3 C1 B4 62.5(2)
C3 C1 C2 117.5(2)
B3 C1 C2 109.2(2)
B4 C1 C2 109.2(2)
C3 C1 B1 117.7(3)
B3 C1 B1 61.8(2)
B4 C1 B1 112.4(2)
C2 C1 B1 59.9(2)
C3 C1 B2 118.4(3)
B3 C1 B2 112.3(2)
B4 C1 B2 61.8(2)
C2 C1 B2 59.8(2)
B1 C1 B2 110.6(3)
C9 C2 B6 122.6(3)
C9 C2 B5 123.4(3)
B6 C2 B5 62.3(2)
C9 C2 C1 116.5(2)
B6 C2 C1 110.3(2)
B5 C2 C1 110.3(2)
C9 C2 B2 118.1(3)
B6 C2 B2 112.8(3)
B5 C2 B2 62.0(2)
C1 C2 B2 60.6(2)
C9 C2 B1 116.9(3)
B6 C2 B1 62.1(2)
B5 C2 B1 112.8(3)
C1 C2 B1 60.5(2)
B2 C2 B1 111.7(3)
C8 C3 C4 118.0(3)
C8 C3 C1 121.3(3)
C4 C3 C1 120.7(3)
C5 C4 C3 120.8(3)
C4 C5 C6 120.7(3)
C5 C6 C7 118.5(3)
C5 C6 C15 120.6(3)
C7 C6 C15 120.8(3)
C8 C7 C6 120.3(3)
C7 C8 C3 121.4(3)
C14 C9 C10 118.8(3)
C14 C9 C2 120.4(3)
C10 C9 C2 120.8(3)
C11 C10 C9 120.4(3)
C10 C11 C12 120.6(3)
C11 C12 C13 119.1(3)
C11 C12 C25 121.2(3)
C13 C12 C25 119.6(3)
C14 C13 C12 119.9(3)
C13 C14 C9 121.0(3)
C16 C15 C6 174.0(4)
C15 C16 C17 176.1(4)
C18 C17 C22 119.3(3)
C18 C17 C16 120.5(3)
C22 C17 C16 120.2(3)
C19 C18 C17 120.0(3)
C20 C19 C18 121.0(3)
C20 C19 C23 120.0(3)
C18 C19 C23 119.0(3)
C21 C20 C19 118.6(3)
C20 C21 C22 121.3(3)
C20 C21 C24 119.3(3)
C22 C21 C24 119.4(3)
C21 C22 C17 119.7(3)
F3 C23 F1 106.5(4)
F3 C23 F2 105.7(4)
F1 C23 F2 105.4(4)
F3 C23 C19 113.9(3)
F1 C23 C19 113.1(3)
F2 C23 C19 111.6(3)
F5 C24 F4 109.0(4)
F5 C24 F6 103.2(4)
F4 C24 F6 105.6(4)
F5 C24 C21 113.2(4)
F4 C24 C21 114.4(3)
F6 C24 C21 110.6(4)
C26 C25 C12 174.4(4)
C25 C26 C27 173.0(4)
C32 C27 C28 119.1(3)
C32 C27 C26 120.3(3)
C28 C27 C26 120.4(3)
C29 C28 C27 119.8(3)
C30 C29 C28 121.0(3)
C30 C29 C33 120.5(3)
C28 C29 C33 118.5(3)
C29 C30 C31 118.8(3)
C32 C31 C30 121.1(3)
C32 C31 C34 119.0(3)
C30 C31 C34 120.0(3)
C31 C32 C27 120.2(3)
F11 C33 F12 105.6(3)
F11 C33 F10 106.1(3)
F12 C33 F10 106.2(3)
F11 C33 C29 112.5(3)
F12 C33 C29 113.6(3)
F10 C33 C29 112.4(3)
F8 C34 F9 106.2(4)
F8 C34 F7 104.4(4)
F9 C34 F7 103.5(4)
F8 C34 C31 115.1(3)
F9 C34 C31 114.9(4)
F7 C34 C31 111.5(3)
C2 B1 C1 59.6(2)
C2 B1 B7 106.0(3)
C1 B1 B7 106.3(3)
C2 B1 B3 106.2(3)
C1 B1 B3 58.3(2)
B7 B1 B3 60.6(2)
C2 B1 B6 58.4(2)
C1 B1 B6 106.6(3)
B7 B1 B6 60.6(2)
B3 B1 B6 108.7(3)
C2 B2 C1 59.7(2)
C2 B2 B8 106.1(3)
C1 B2 B8 106.0(3)
C2 B2 B4 106.4(3)
C1 B2 B4 58.3(2)
B8 B2 B4 60.4(2)
C2 B2 B5 58.6(2)
C1 B2 B5 106.9(3)
B8 B2 B5 60.6(2)
B4 B2 B5 108.8(3)
C1 B3 B9 106.0(3)
C1 B3 B1 60.0(2)
B9 B3 B1 107.8(3)
C1 B3 B4 58.8(2)
B9 B3 B4 59.9(2)
B1 B3 B4 108.0(3)
C1 B3 B7 106.6(3)
B9 B3 B7 60.7(2)
B1 B3 B7 59.4(2)
B4 B3 B7 108.6(3)
C1 B4 B9 105.8(3)
C1 B4 B2 59.9(2)
B9 B4 B2 107.5(3)
C1 B4 B3 58.7(2)
B9 B4 B3 59.8(2)
B2 B4 B3 107.7(3)
C1 B4 B8 106.5(3)
B9 B4 B8 60.3(2)
B2 B4 B8 59.5(2)
B3 B4 B8 108.1(3)
C2 B5 B6 58.7(2)
C2 B5 B2 59.3(2)
B6 B5 B2 107.7(3)
C2 B5 B10 105.6(3)
B6 B5 B10 60.4(2)
B2 B5 B10 107.4(3)
C2 B5 B8 105.7(3)
B6 B5 B8 108.3(3)
B2 B5 B8 59.3(2)
B10 B5 B8 60.1(2)
C2 B6 B5 59.0(2)
C2 B6 B1 59.6(2)
B5 B6 B1 108.1(3)
C2 B6 B7 105.9(3)
B5 B6 B7 108.5(3)
B1 B6 B7 59.2(2)
C2 B6 B10 105.5(3)
B5 B6 B10 59.9(2)
B1 B6 B10 107.4(3)
B7 B6 B10 60.4(2)
B1 B7 B3 60.1(2)
B1 B7 B6 60.1(2)
B3 B7 B6 107.9(3)
B1 B7 B9 107.2(3)
B3 B7 B9 59.3(2)
B6 B7 B9 107.3(3)
B1 B7 B10 107.6(3)
B3 B7 B10 107.1(3)
B6 B7 B10 59.8(2)
B9 B7 B10 59.5(2)
B2 B8 B4 60.1(2)
B2 B8 B10 107.7(3)
B4 B8 B10 107.8(3)
B2 B8 B5 60.1(2)
B4 B8 B5 108.2(3)
B10 B8 B5 59.8(2)
B2 B8 B9 107.5(3)
B4 B8 B9 59.6(2)
B10 B8 B9 60.0(2)
B5 B8 B9 107.7(3)
B3 B9 B4 60.3(2)
B3 B9 B10 108.3(3)
B4 B9 B10 108.2(3)
B3 B9 B8 108.3(3)
B4 B9 B8 60.0(2)
B10 B9 B8 60.0(2)
B3 B9 B7 60.0(2)
B4 B9 B7 108.3(3)
B10 B9 B7 60.3(2)
B8 B9 B7 108.2(3)
B5 B10 B8 60.2(2)
B5 B10 B9 108.1(3)
B8 B10 B9 60.1(2)
B5 B10 B6 59.7(2)
B8 B10 B6 107.9(3)
B9 B10 B6 107.8(3)
B5 B10 B7 107.8(3)
B8 B10 B7 108.3(3)
B9 B10 B7 60.2(2)
B6 B10 B7 59.8(2)

loop_
_geom_bond_atom_site_label_1
_geom_bond_atom_site_label_2
_geom_bond_distance
C1 C3 1.497(4)
C1 B3 1.712(5)
C1 B4 1.713(5)
C1 C2 1.727(5)
C1 B1 1.742(5)
C1 B2 1.742(5)
C2 C9 1.513(4)
C2 B6 1.711(5)
C2 B5 1.716(5)
C2 B2 1.729(5)
C2 B1 1.733(5)
C3 C8 1.388(5)
C3 C4 1.399(5)
C4 C5 1.382(5)
C5 C6 1.393(5)
C6 C7 1.399(5)
C6 C15 1.441(4)
C7 C8 1.380(5)
C9 C14 1.387(5)
C9 C10 1.396(5)
C10 C11 1.385(5)
C11 C12 1.385(5)
C12 C13 1.402(5)
C12 C25 1.448(4)
C13 C14 1.383(5)
C15 C16 1.202(5)
C16 C17 1.437(4)
C17 C18 1.393(5)
C17 C22 1.400(5)
C18 C19 1.391(5)
C19 C20 1.389(5)
C19 C23 1.502(5)
C20 C21 1.386(5)
C21 C22 1.389(5)
C21 C24 1.503(5)
C23 F3 1.303(5)
C23 F1 1.310(5)
C23 F2 1.316(5)
C24 F5 1.298(5)
C24 F4 1.302(5)
C24 F6 1.356(6)
C25 C26 1.195(5)
C26 C27 1.441(5)
C27 C32 1.395(5)
C27 C28 1.401(5)
C28 C29 1.394(5)
C29 C30 1.388(5)
C29 C33 1.492(5)
C30 C31 1.390(5)
C31 C32 1.388(5)
C31 C34 1.485(5)
C33 F11 1.321(4)
C33 F12 1.322(4)
C33 F10 1.325(5)
C34 F8 1.286(4)
C34 F9 1.292(5)
C34 F7 1.312(5)
B1 B7 1.760(5)
B1 B3 1.773(5)
B1 B6 1.776(6)
B2 B8 1.762(5)
B2 B4 1.774(5)
B2 B5 1.775(6)
B3 B9 1.769(6)
B3 B4 1.778(5)
B3 B7 1.782(6)
B4 B9 1.772(6)
B4 B8 1.779(6)
B5 B6 1.773(6)
B5 B10 1.777(5)
B5 B8 1.784(6)
B6 B7 1.784(6)
B6 B10 1.785(6)
B7 B9 1.795(6)
B7 B10 1.796(6)
B8 B10 1.782(6)
B8 B9 1.785(6)
B9 B10 1.782(6)
